data_2011837
loop_
_publ_author_name
'Bruno, Giuseppe'
'Nicol\'o, Francesco'
'Rotondo, Archimede'
'Foti, Francesco'
'Risitano, Francesco'
'Grassi, Giovanni'
'Bilardo, Cristina'

_publ_section_title
;
 3-Phenyl-4<i>H</i>-furo[3,2-<i>c</i>]chromen-4-one
;
_journal_issue 4
_journal_name_full 'Acta Crystallographica Section C'
_journal_page_first 493
_journal_page_last 494
_journal_paper_doi 10.1107/S0108270101001433
_journal_volume 57
_journal_year 2001
_chemical_formula_iupac 'C17 H10 O3'
_chemical_formula_moiety 'C17 H10 O3'
_chemical_formula_sum 'C17 H10 O3'
_chemical_formula_weight 262.25
_chemical_name_systematic
;
3-Phenylfuro[3,2-c]chromen-4-one
;
_space_group_IT_number 61
_symmetry_cell_setting orthorhombic
_symmetry_space_group_name_Hall '-P 2ac 2ab'
_symmetry_space_group_name_H-M 'P b c a'
_cell_angle_alpha 90.00
_cell_angle_beta 90.00
_cell_angle_gamma 90.00
_cell_formula_units_Z 8
_cell_length_a 13.4239(11)
_cell_length_b 7.2198(5)
_cell_length_c 25.441(3)
_cell_measurement_reflns_used 48
_cell_measurement_temperature 298(2)
_cell_measurement_theta_max 12.357
_cell_measurement_theta_min 3.038
_cell_volume 2465.7(4)
_computing_cell_refinement XSCANS
_computing_data_collection 'XSCANS (Siemens, 1996a)'
_computing_data_reduction 'SHELXTL (Siemens, 1996b)'
_computing_molecular_graphics 'XPW in SHELXTL'
_computing_publication_material 'locally modified PARST97 (Nardelli, 1995) and SHELXL97'
_computing_structure_refinement 'SHELXL97 (Sheldrick, 1997)'
_computing_structure_solution 'SIR97 (Altomare, 1994)'
_diffrn_ambient_temperature 298(2)
_diffrn_measured_fraction_theta_full .000
_diffrn_measured_fraction_theta_max .999
_diffrn_measurement_device 'Siemens P4'
_diffrn_measurement_method \w
_diffrn_radiation_monochromator graphite
_diffrn_radiation_source 'sealed tube'
_diffrn_radiation_type MoK\a
_diffrn_radiation_wavelength .71073
_diffrn_reflns_av_R_equivalents .0291
_diffrn_reflns_av_sigmaI/netI .0485
_diffrn_reflns_limit_h_max 15
_diffrn_reflns_limit_h_min -1
_diffrn_reflns_limit_k_max 8
_diffrn_reflns_limit_k_min -1
_diffrn_reflns_limit_l_max 1
_diffrn_reflns_limit_l_min -30
_diffrn_reflns_number 2877
_diffrn_reflns_theta_full .50
_diffrn_reflns_theta_max 25.0
_diffrn_reflns_theta_min 2.21
_diffrn_standards_decay_% 12
_diffrn_standards_interval_count 197
_diffrn_standards_number 3
_exptl_absorpt_coefficient_mu .097
_exptl_absorpt_correction_T_max .272
_exptl_absorpt_correction_T_min .241
_exptl_absorpt_correction_type '\y scan'
_exptl_absorpt_process_details
;
(Kopfmann & Huber, 1968)
;
_exptl_crystal_colour colourless
_exptl_crystal_density_diffrn 1.413
_exptl_crystal_density_method 'not measured'
_exptl_crystal_description irregular
_exptl_crystal_F_000 1088
_exptl_crystal_size_max .39
_exptl_crystal_size_mid .25
_exptl_crystal_size_min .18
_refine_diff_density_max .175
_refine_diff_density_min -.147
_refine_ls_extinction_coef .0057(7)
_refine_ls_extinction_method SHELXL97
_refine_ls_goodness_of_fit_ref .980
_refine_ls_hydrogen_treatment constr
_refine_ls_matrix_type full
_refine_ls_number_parameters 182
_refine_ls_number_reflns 2170
_refine_ls_number_restraints 0
_refine_ls_restrained_S_all .980
_refine_ls_R_factor_all .111
_refine_ls_R_factor_gt .052
_refine_ls_shift/su_max <0.001
_refine_ls_shift/su_mean <0.001
_refine_ls_structure_factor_coef Fsqd
_refine_ls_weighting_details 'calc w = 1/[\s^2^(Fo^2^)+(0.0530P)^2^] where P = (Fo^2^+2Fc^2^)/3'
_refine_ls_weighting_scheme calc
_refine_ls_wR_factor_ref .123
_reflns_number_gt 1189
_reflns_number_total 2170
_reflns_threshold_expression I>2\s(I)
_cod_data_source_file av1062.cif
_cod_data_source_block I
_cod_depositor_comments
;
The following automatic conversions were performed:
'_symmetry_cell_setting' value 'Orthorhombic' changed to 'orthorhombic'
according to '/home/saulius/struct/CIF-dictionaries/cif_core.dic'
dictionary named 'cif_core.dic' version 2.4.1 from 2010-06-29.

Automatic conversion script
Id: cif_fix_enum 1527 2010-12-29 10:47:43Z saulius 

The following automatic conversions were performed:

'_symmetry_cell_setting' value 'Orthorhombic' changed to
'orthorhombic' according to
/home/saulius/struct/CIF-dictionaries/cif_core.dic dictionary named
'cif_core.dic' version 2.4.1 from 2010-06-29.

Automatic conversion script
Id: cif_fix_values 1715 2011-07-08 13:25:40Z adriana 
;
_cod_database_code 2011837
_cod_database_fobs_code 2011837

loop_
_symmetry_equiv_pos_as_xyz
'x, y, z'
'-x+1/2, -y, z+1/2'
'x+1/2, -y+1/2, -z'
'-x, y+1/2, -z+1/2'
'-x, -y, -z'
'x-1/2, y, -z-1/2'
'-x-1/2, y-1/2, z'
'x, -y-1/2, z-1/2'

loop_
_atom_site_label
_atom_site_fract_x
_atom_site_fract_y
_atom_site_fract_z
_atom_site_U_iso_or_equiv
_atom_site_adp_type
_atom_site_calc_flag
_atom_site_refinement_flags
_atom_site_occupancy
_atom_site_disorder_assembly
_atom_site_disorder_group
_atom_site_type_symbol
O1 .41972(12) .2889(2) .03889(7) .0585(5) Uani d . 1 . . O
O2 .42723(14) .2967(2) .12534(7) .0713(6) Uani d . 1 . . O
O3 .33758(12) -.2514(2) .04435(7) .0582(6) Uani d . 1 . . O
C1 .36380(17) -.0710(3) .03828(10) .0497(7) Uani d . 1 . . C
C2 .36886(17) .0195(4) -.01134(10) .0493(7) Uani d . 1 . . C
C3 .34655(19) -.0565(4) -.06025(11) .0600(7) Uani d . 1 . . C
H3 .3255 -.1790 -.0627 .075 Uiso calc R 1 . . H
C4 .3555(2) .0489(5) -.10464(11) .0682(9) Uani d . 1 . . C
H4 .3399 -.0019 -.1372 .075 Uiso calc R 1 . . H
C5 .3879(2) .2308(5) -.10142(11) .0682(9) Uani d . 1 . . C
H5 .3952 .3005 -.1319 .075 Uiso calc R 1 . . H
C6 .40919(19) .3091(4) -.05337(11) .0631(8) Uani d . 1 . . C
H6 .4302 .4316 -.0511 .075 Uiso calc R 1 . . H
C7 .39899(18) .2031(4) -.00858(10) .0520(7) Uani d . 1 . . C
C8 .41059(19) .2014(4) .08789(11) .0534(7) Uani d . 1 . . C
C9 .38223(17) .0095(3) .08548(9) .0453(6) Uani d . 1 . . C
C10 .36474(17) -.1291(3) .12526(10) .0481(7) Uani d . 1 . . C
C11 .33999(18) -.2824(4) .09796(11) .0572(7) Uani d . 1 . . C
H11 .3261 -.3962 .1134 .075 Uiso calc R 1 . . H
C12 .36939(19) -.1200(3) .18342(11) .0515(7) Uani d . 1 . . C
C13 .2975(2) -.2103(4) .21274(11) .0651(8) Uani d . 1 . . C
H13 .2447 -.2684 .1958 .075 Uiso calc R 1 . . H
C14 .3032(2) -.2150(4) .26671(12) .0759(9) Uani d . 1 . . C
H14 .2548 -.2773 .2859 .075 Uiso calc R 1 . . H
C15 .3800(2) -.1283(4) .29221(12) .0726(9) Uani d . 1 . . C
H15 .3839 -.1326 .3287 .075 Uiso calc R 1 . . H
C16 .4511(2) -.0349(4) .26399(10) .0689(8) Uani d . 1 . . C
H16 .5030 .0249 .2813 .075 Uiso calc R 1 . . H
C17 .4454(2) -.0301(4) .20961(10) .0603(8) Uani d . 1 . . C
H17 .4933 .0344 .1906 .075 Uiso calc R 1 . . H

loop_
_atom_site_aniso_label
_atom_site_aniso_U_11
_atom_site_aniso_U_22
_atom_site_aniso_U_33
_atom_site_aniso_U_12
_atom_site_aniso_U_13
_atom_site_aniso_U_23
O1 .0695(13) .0435(10) .0625(12) -.0040(10) -.0072(10) .0034(10)
O2 .1025(16) .0441(11) .0674(12) -.0056(11) -.0169(11) -.0090(10)
O3 .0594(12) .0458(11) .0695(13) -.0088(9) -.0044(10) -.0061(9)
C1 .0393(14) .0429(15) .0668(18) .0001(13) -.0010(13) -.0041(14)
C2 .0369(14) .0504(17) .0605(17) .0004(14) -.0032(13) -.0062(15)
C3 .0513(17) .0615(17) .0671(18) -.0002(15) -.0039(14) -.0086(16)
C4 .0612(19) .084(2) .060(2) .0061(18) -.0046(15) -.0052(18)
C5 .064(2) .080(2) .0602(19) .0113(19) .0011(16) .0107(17)
C6 .0591(18) .0563(17) .074(2) .0059(15) -.0035(15) .0087(17)
C7 .0429(15) .0507(17) .0622(17) .0061(15) -.0050(13) .0000(15)
C8 .0518(16) .0419(15) .0666(18) .0028(14) -.0091(14) .0016(15)
C9 .0432(14) .0358(14) .0569(16) .0014(13) -.0035(12) -.0025(13)
C10 .0406(14) .0409(15) .0629(17) .0011(13) -.0013(13) -.0026(14)
C11 .0536(17) .0479(16) .070(2) -.0069(14) -.0028(14) .0076(16)
C12 .0500(16) .0411(15) .0634(17) .0023(14) -.0020(14) .0045(13)
C13 .0668(19) .0557(18) .073(2) -.0092(16) -.0018(16) .0066(17)
C14 .087(2) .065(2) .076(2) -.0150(19) .0092(19) .0129(19)
C15 .102(3) .0542(19) .0618(19) .0040(19) .0022(19) .0020(16)
C16 .074(2) .063(2) .070(2) -.0028(18) -.0106(17) -.0048(17)
C17 .0579(18) .0555(17) .0675(18) -.0063(16) -.0026(15) -.0007(16)

loop_
_atom_type_symbol
_atom_type_description
_atom_type_scat_dispersion_real
_atom_type_scat_dispersion_imag
_atom_type_scat_source
C C .0033 .0016 'International Tables Vol C Tables 4.2.6.8 and 6.1.1.4'
H H .0000 .0000 'International Tables Vol C Tables 4.2.6.8 and 6.1.1.4'
O O .0106 .0060 'International Tables Vol C Tables 4.2.6.8 and 6.1.1.4'

loop_
_geom_angle_atom_site_label_1
_geom_angle_atom_site_label_2
_geom_angle_atom_site_label_3
_geom_angle
_geom_angle_publ_flag
C7 O1 C8 123.8(2) yes
C1 O3 C11 105.14(19) yes
C9 C1 O3 111.0(2) yes
C9 C1 C2 125.4(2) ?
O3 C1 C2 123.6(2) yes
C7 C2 C3 119.0(3) ?
C7 C2 C1 114.0(2) ?
C3 C2 C1 127.0(3) ?
C4 C3 C2 120.0(3) ?
C3 C4 C5 120.4(3) ?
C6 C5 C4 120.4(3) ?
C5 C6 C7 119.0(3) ?
C6 C7 O1 116.9(3) ?
C6 C7 C2 121.1(3) ?
O1 C7 C2 122.0(2) ?
O2 C8 O1 115.6(2) yes
O2 C8 C9 129.6(3) yes
O1 C8 C9 114.8(2) yes
C1 C9 C8 119.9(2) ?
C1 C9 C10 107.1(2) ?
C8 C9 C10 133.0(2) ?
C11 C10 C9 104.4(2) ?
C11 C10 C12 124.1(2) ?
C9 C10 C12 131.5(2) ?
C10 C11 O3 112.4(2) ?
C17 C12 C13 118.5(3) ?
C17 C12 C10 122.2(2) ?
C13 C12 C10 119.2(2) ?
C14 C13 C12 120.8(3) ?
C15 C14 C13 120.2(3) ?
C14 C15 C16 120.0(3) ?
C15 C16 C17 119.7(3) ?
C12 C17 C16 120.7(3) ?

loop_
_geom_bond_atom_site_label_1
_geom_bond_atom_site_label_2
_geom_bond_site_symmetry_2
_geom_bond_distance
_geom_bond_publ_flag
O1 C7 . 1.385(3) yes
O1 C8 . 1.403(3) yes
O2 C8 . 1.196(3) yes
O3 C1 . 1.358(3) yes
O3 C11 . 1.383(3) yes
C1 C9 . 1.357(3) yes
C1 C2 . 1.423(3) ?
C2 C7 . 1.388(3) ?
C2 C3 . 1.393(3) ?
C3 C4 . 1.367(4) ?
C4 C5 . 1.386(4) ?
C5 C6 . 1.377(3) ?
C6 C7 . 1.380(3) ?
C8 C9 . 1.438(3) ?
C9 C10 . 1.442(3) ?
C10 C11 . 1.348(3) ?
C10 C12 . 1.482(3) yes
C12 C17 . 1.381(3) ?
C12 C13 . 1.382(3) ?
C13 C14 . 1.376(3) ?
C14 C15 . 1.369(4) ?
C15 C16 . 1.372(3) ?
C16 C17 . 1.386(3) ?

loop_
_geom_torsion_atom_site_label_1
_geom_torsion_atom_site_label_2
_geom_torsion_atom_site_label_3
_geom_torsion_atom_site_label_4
_geom_torsion
_geom_torsion_publ_flag
C11 O3 C1 C9 .1(3) ?
C11 O3 C1 C2 -178.8(2) ?
C9 C1 C2 C7 2.4(4) ?
O3 C1 C2 C7 -178.9(2) ?
C9 C1 C2 C3 -177.2(2) ?
O3 C1 C2 C3 1.5(4) ?
C7 C2 C3 C4 .7(4) ?
C1 C2 C3 C4 -179.7(2) ?
C2 C3 C4 C5 .7(4) ?
C3 C4 C5 C6 -1.5(4) ?
C4 C5 C6 C7 .7(4) ?
C5 C6 C7 O1 -179.0(2) ?
C5 C6 C7 C2 .7(4) ?
C8 O1 C7 C6 178.4(2) ?
C8 O1 C7 C2 -1.3(4) ?
C3 C2 C7 C6 -1.5(4) ?
C1 C2 C7 C6 178.9(2) ?
C3 C2 C7 O1 178.2(2) ?
C1 C2 C7 O1 -1.4(3) ?
C7 O1 C8 O2 -177.0(2) ?
C7 O1 C8 C9 2.9(3) ?
O3 C1 C9 C8 -179.6(2) ?
C2 C1 C9 C8 -.7(4) ?
O3 C1 C9 C10 -1.1(3) ?
C2 C1 C9 C10 177.7(2) ?
O2 C8 C9 C1 177.9(3) ?
O1 C8 C9 C1 -1.9(3) ?
O2 C8 C9 C10 .0(5) ?
O1 C8 C9 C10 -179.9(2) ?
C1 C9 C10 C11 1.7(3) ?
C8 C9 C10 C11 179.8(3) ?
C1 C9 C10 C12 -177.6(2) ?
C8 C9 C10 C12 .6(5) ?
C9 C10 C11 O3 -1.7(3) ?
C12 C10 C11 O3 177.6(2) ?
C1 O3 C11 C10 1.1(3) ?
C11 C10 C12 C17 137.7(3) ?
C9 C10 C12 C17 -43.2(4) yes
C11 C10 C12 C13 -39.8(4) ?
C9 C10 C12 C13 139.3(3) ?
C17 C12 C13 C14 -1.9(4) ?
C10 C12 C13 C14 175.7(2) ?
C12 C13 C14 C15 .7(5) ?
C13 C14 C15 C16 .5(5) ?
C14 C15 C16 C17 -.5(4) ?
C13 C12 C17 C16 1.9(4) ?
C10 C12 C17 C16 -175.6(2) ?
C15 C16 C17 C12 -.7(4) ?

loop_
_cod_related_entry_id
_cod_related_entry_database
_cod_related_entry_code
1 ChemSpider 21107336
